data_4314296
loop_
_publ_author_name
'Li-Ya Wang'
'Bin Zhao'
'Chen-Xi Zhang'
'Dai-Zheng Liao'
'Zong-Hui Jiang'
'Shi-Ping Yan'

_publ_section_title
;
 The First Azide(\m1,1)-Bridged Binuclear Cobalt(II)-Imino Nitroxide
 Complex with Ferromagnetic Behavior
;
_journal_name_full 'Inorganic Chemistry'
_journal_page_first 5804
_journal_page_last 5806
_journal_paper_doi 10.1021/ic034710s
_journal_volume 42
_journal_year 2003
_chemical_formula_sum 'C30 H48 Co2 N18 O4'
_chemical_formula_weight 842.72
_chemical_name_systematic
; 
 ? 
;
_space_group_IT_number 2
_symmetry_cell_setting triclinic
_symmetry_space_group_name_Hall '-P 1'
_symmetry_space_group_name_H-M 'P -1'
_atom_sites_solution_hydrogens geom
_atom_sites_solution_primary direct
_atom_sites_solution_secondary difmap
_audit_creation_method SHELXL-97
_cell_angle_alpha 87.19(6)
_cell_angle_beta 72.47(5)
_cell_angle_gamma 85.39(6)
_cell_formula_units_Z 1
_cell_length_a 9.91(3)
_cell_length_b 10.17(3)
_cell_length_c 11.12(3)
_cell_measurement_temperature 293(2)
_cell_volume 1065(5)
_computing_cell_refinement 'Bruker SMART'
_computing_data_collection 'Bruker SMART'
_computing_data_reduction 'Bruker SHELXTL'
_computing_molecular_graphics 'Bruker SHELXTL'
_computing_publication_material 'Bruker SHELXTL'
_computing_structure_refinement 'SHELXL-97 (Sheldrick, 1997)'
_computing_structure_solution 'SHELXS-97 (Sheldrick, 1990)'
_diffrn_ambient_temperature 293(2)
_diffrn_measured_fraction_theta_full 0.941
_diffrn_measured_fraction_theta_max 0.941
_diffrn_measurement_device_type 'CCD area detector'
_diffrn_measurement_method 'phi and omega scans'
_diffrn_radiation_monochromator graphite
_diffrn_radiation_source 'fine-focus sealed tube'
_diffrn_radiation_type MoK\a
_diffrn_radiation_wavelength 0.71073
_diffrn_reflns_av_R_equivalents 0.1646
_diffrn_reflns_av_sigmaI/netI 0.1516
_diffrn_reflns_limit_h_max 11
_diffrn_reflns_limit_h_min -11
_diffrn_reflns_limit_k_max 12
_diffrn_reflns_limit_k_min -5
_diffrn_reflns_limit_l_max 13
_diffrn_reflns_limit_l_min -13
_diffrn_reflns_number 4205
_diffrn_reflns_theta_full 25.02
_diffrn_reflns_theta_max 25.02
_diffrn_reflns_theta_min 2.42
_exptl_absorpt_coefficient_mu 0.834
_exptl_absorpt_correction_T_max 0.7880
_exptl_absorpt_correction_T_min 0.7590
_exptl_absorpt_correction_type none
_exptl_crystal_density_diffrn 1.314
_exptl_crystal_density_method 'not measured'
_exptl_crystal_F_000 440
_exptl_crystal_size_max 0.35
_exptl_crystal_size_mid 0.30
_exptl_crystal_size_min 0.30
_refine_diff_density_max 0.780
_refine_diff_density_min -0.623
_refine_diff_density_rms 0.094
_refine_ls_extinction_method none
_refine_ls_goodness_of_fit_ref 1.077
_refine_ls_hydrogen_treatment mixed
_refine_ls_matrix_type full
_refine_ls_number_parameters 244
_refine_ls_number_reflns 3544
_refine_ls_number_restraints 0
_refine_ls_restrained_S_all 1.077
_refine_ls_R_factor_all 0.1618
_refine_ls_R_factor_gt 0.0864
_refine_ls_shift/su_max 0.002
_refine_ls_shift/su_mean 0.000
_refine_ls_structure_factor_coef Fsqd
_refine_ls_weighting_details 'calc w=1/[\s^2^(Fo^2^)+(0.1000P)^2^+0.0000P] where P=(Fo^2^+2Fc^2^)/3'
_refine_ls_weighting_scheme calc
_refine_ls_wR_factor_gt 0.1844
_refine_ls_wR_factor_ref 0.2259
_reflns_number_gt 1913
_reflns_number_total 3544
_reflns_threshold_expression >2sigma(I)
_cod_data_source_file ic034710ssi20030621_080808.cif
_cod_data_source_block 020225a
_cod_depositor_comments
;
The following automatic conversions were performed:

'_symmetry_cell_setting' value 'Triclinic' changed to 'triclinic'
according to the built-in table from CIF Core dictionary named
'cif_core.dic' version 2.4.1 from 2010-06-29.

Automatic conversion script
Id: cif_fix_values 1646 2011-03-28 12:23:43Z adriana 
;
_cod_database_code 4314296

loop_
_symmetry_equiv_pos_as_xyz
'x, y, z'
'-x, -y, -z'

loop_
_atom_site_label
_atom_site_type_symbol
_atom_site_fract_x
_atom_site_fract_y
_atom_site_fract_z
_atom_site_U_iso_or_equiv
_atom_site_adp_type
_atom_site_occupancy
_atom_site_symmetry_multiplicity
_atom_site_calc_flag
_atom_site_refinement_flags
_atom_site_disorder_assembly
_atom_site_disorder_group
Co1 Co 1.07580(10) 0.39706(9) 0.58651(9) 0.0471(4) Uani 1 1 d . . .
N1 N 1.1471(6) 0.4151(5) 0.7571(6) 0.0520(14) Uani 1 1 d . . .
N2 N 0.9355(6) 0.2866(5) 0.7204(6) 0.0483(14) Uani 1 1 d . . .
N3 N 0.8477(8) 0.2148(8) 0.9239(8) 0.083(2) Uani 1 1 d . . .
N4 N 0.9890(6) 0.4074(6) 0.4249(6) 0.0579(16) Uani 1 1 d . . .
N5 N 0.9908(6) 0.3212(5) 0.3504(6) 0.0531(15) Uani 1 1 d . . .
N6 N 0.9913(9) 0.2396(7) 0.2837(7) 0.087(2) Uani 1 1 d . . .
N7 N 1.2679(7) 0.3157(6) 0.4857(7) 0.0693(18) Uani 1 1 d . . .
N8 N 1.3091(7) 0.3068(7) 0.3728(9) 0.080(2) Uani 1 1 d . . .
N9 N 1.3540(10) 0.3000(11) 0.2622(10) 0.128(4) Uani 1 1 d . . .
O1 O 0.8301(10) 0.2060(11) 1.0458(8) 0.147(4) Uani 1 1 d . . .
C1 C 1.3473(10) 0.5550(9) 0.6559(10) 0.091(3) Uani 1 1 d . . .
H1A H 1.3090 0.5506 0.5866 0.136 Uiso 1 1 calc R . .
H1B H 1.4437 0.5183 0.6317 0.136 Uiso 1 1 calc R . .
H1C H 1.3445 0.6454 0.6782 0.136 Uiso 1 1 calc R . .
C2 C 1.2610(7) 0.4781(7) 0.7667(8) 0.0568(19) Uani 1 1 d . . .
C3 C 1.2946(9) 0.4685(8) 0.8826(9) 0.073(2) Uani 1 1 d . . .
H3A H 1.3701 0.5132 0.8895 0.088 Uiso 1 1 calc R . .
C4 C 1.2174(10) 0.3937(9) 0.9873(9) 0.079(2) Uani 1 1 d . . .
H4A H 1.2427 0.3862 1.0614 0.094 Uiso 1 1 calc R . .
C5 C 1.1018(9) 0.3316(9) 0.9757(8) 0.073(2) Uani 1 1 d . . .
H5A H 1.0469 0.2824 1.0427 0.088 Uiso 1 1 calc R . .
C6 C 1.0696(7) 0.3447(7) 0.8603(7) 0.0541(18) Uani 1 1 d . . .
C7 C 0.9480(8) 0.2835(7) 0.8349(8) 0.0583(19) Uani 1 1 d . . .
C8 C 0.7450(8) 0.1608(7) 0.8638(8) 0.061(2) Uani 1 1 d . . .
C9 C 0.7618(17) 0.0066(9) 0.8796(11) 0.152(6) Uani 1 1 d . . .
H9A H 0.7246 -0.0183 0.9671 0.228 Uiso 1 1 calc R . .
H9B H 0.8604 -0.0227 0.8496 0.228 Uiso 1 1 calc R . .
H9C H 0.7107 -0.0334 0.8318 0.228 Uiso 1 1 calc R . .
C10 C 0.5940(12) 0.2114(15) 0.9386(12) 0.133(4) Uani 1 1 d . . .
H10A H 0.5699 0.1723 1.0220 0.199 Uiso 1 1 calc R . .
H10B H 0.5281 0.1879 0.8966 0.199 Uiso 1 1 calc R . .
H10C H 0.5897 0.3057 0.9440 0.199 Uiso 1 1 calc R . .
C11 C 0.8018(8) 0.2172(8) 0.7242(8) 0.065(2) Uani 1 1 d . . .
C12 C 0.8482(16) 0.1105(13) 0.6265(11) 0.150(6) Uani 1 1 d . . .
H12A H 0.8820 0.1507 0.5439 0.225 Uiso 1 1 calc R . .
H12B H 0.7691 0.0600 0.6305 0.225 Uiso 1 1 calc R . .
H12C H 0.9228 0.0534 0.6432 0.225 Uiso 1 1 calc R . .
C13 C 0.6974(12) 0.3257(15) 0.6925(15) 0.163(7) Uani 1 1 d . . .
H13A H 0.7357 0.3565 0.6069 0.245 Uiso 1 1 calc R . .
H13B H 0.6841 0.3980 0.7483 0.245 Uiso 1 1 calc R . .
H13C H 0.6079 0.2896 0.7028 0.245 Uiso 1 1 calc R . .
C14 C 0.358(3) 0.058(2) 0.711(3) 0.266(14) Uani 1 1 d . . .
H14A H 0.4396 -0.0031 0.7090 0.319 Uiso 1 1 calc R . .
H14B H 0.3134 0.0766 0.7995 0.319 Uiso 1 1 calc R . .
C15 C 0.4108(16) 0.1638(12) 0.6631(17) 0.149(6) Uani 1 1 d . . .
H15A H 0.4762 0.1879 0.7054 0.223 Uiso 1 1 calc R . .
H15B H 0.3364 0.2325 0.6720 0.223 Uiso 1 1 calc R . .
H15C H 0.4598 0.1520 0.5752 0.223 Uiso 1 1 calc R . .
O2 O 0.277(4) -0.007(3) 0.683(3) 0.46(2) Uani 1 1 d . . .
H2A H 0.2655 -0.0748 0.7269 0.695 Uiso 1 1 calc R . .

loop_
_atom_site_aniso_label
_atom_site_aniso_U_11
_atom_site_aniso_U_22
_atom_site_aniso_U_33
_atom_site_aniso_U_23
_atom_site_aniso_U_13
_atom_site_aniso_U_12
Co1 0.0425(6) 0.0554(6) 0.0418(7) -0.0008(4) -0.0111(4) 0.0001(3)
N1 0.047(3) 0.063(3) 0.044(4) -0.005(3) -0.014(3) 0.003(3)
N2 0.050(3) 0.050(3) 0.043(4) -0.004(3) -0.012(3) -0.004(2)
N3 0.069(5) 0.123(6) 0.059(5) 0.036(5) -0.023(4) -0.033(4)
N4 0.057(4) 0.069(4) 0.054(4) -0.001(3) -0.026(3) -0.005(3)
N5 0.065(4) 0.057(3) 0.032(4) -0.004(3) -0.006(3) -0.001(3)
N6 0.123(7) 0.077(4) 0.056(5) -0.026(4) -0.017(5) 0.000(4)
N7 0.054(4) 0.091(5) 0.049(5) -0.007(4) 0.002(4) 0.011(3)
N8 0.047(4) 0.120(6) 0.063(6) -0.018(5) -0.003(4) 0.002(4)
N9 0.084(7) 0.227(11) 0.064(7) -0.038(7) -0.005(6) -0.010(7)
O1 0.138(7) 0.249(10) 0.061(5) 0.053(6) -0.031(5) -0.084(7)
C1 0.072(6) 0.111(7) 0.093(8) 0.011(6) -0.025(6) -0.027(5)
C2 0.042(4) 0.080(5) 0.053(5) -0.005(4) -0.022(4) 0.002(3)
C3 0.067(6) 0.084(5) 0.084(7) -0.015(5) -0.047(6) 0.009(4)
C4 0.085(7) 0.102(6) 0.056(6) -0.005(5) -0.035(5) 0.012(5)
C5 0.072(6) 0.108(6) 0.044(5) -0.001(4) -0.027(5) 0.005(5)
C6 0.037(4) 0.076(5) 0.046(5) 0.000(4) -0.011(4) 0.009(3)
C7 0.051(5) 0.074(5) 0.048(5) 0.010(4) -0.016(4) 0.004(3)
C8 0.058(5) 0.068(5) 0.055(5) -0.001(4) -0.012(4) -0.009(4)
C9 0.274(19) 0.065(6) 0.086(9) 0.009(6) -0.007(10) -0.017(8)
C10 0.076(7) 0.220(13) 0.087(9) -0.033(8) -0.005(7) 0.020(8)
C11 0.059(5) 0.087(5) 0.052(5) 0.022(4) -0.019(4) -0.026(4)
C12 0.226(16) 0.154(10) 0.067(8) -0.003(7) -0.011(9) -0.123(11)
C13 0.071(8) 0.224(15) 0.197(16) 0.134(14) -0.056(10) -0.046(9)
C14 0.38(4) 0.153(17) 0.29(3) 0.021(17) -0.10(3) -0.13(2)
C15 0.168(13) 0.094(8) 0.233(18) 0.031(9) -0.138(13) -0.011(8)
O2 0.65(5) 0.43(3) 0.40(4) 0.16(3) -0.24(3) -0.39(4)

loop_
_atom_type_symbol
_atom_type_description
_atom_type_scat_dispersion_real
_atom_type_scat_dispersion_imag
_atom_type_scat_source
C C 0.0033 0.0016 'International Tables Vol C Tables 4.2.6.8 and 6.1.1.4'
H H 0.0000 0.0000 'International Tables Vol C Tables 4.2.6.8 and 6.1.1.4'
N N 0.0061 0.0033 'International Tables Vol C Tables 4.2.6.8 and 6.1.1.4'
O O 0.0106 0.0060 'International Tables Vol C Tables 4.2.6.8 and 6.1.1.4'
Co Co 0.3494 0.9721 'International Tables Vol C Tables 4.2.6.8 and 6.1.1.4'

loop_
_geom_angle_atom_site_label_1
_geom_angle_atom_site_label_2
_geom_angle_atom_site_label_3
_geom_angle
_geom_angle_site_symmetry_1
_geom_angle_site_symmetry_3
_geom_angle_publ_flag
N7 Co1 N4 124.2(3) . 2_766 ?
N7 Co1 N2 120.8(3) . . ?
N4 Co1 N2 114.8(3) 2_766 . ?
N7 Co1 N4 93.9(3) . . ?
N4 Co1 N4 76.6(3) 2_766 . ?
N2 Co1 N4 103.4(3) . . ?
N7 Co1 N1 92.4(3) . . ?
N4 Co1 N1 95.5(2) 2_766 . ?
N2 Co1 N1 77.7(3) . . ?
N4 Co1 N1 171.7(2) . . ?
C2 N1 C6 118.7(7) . . ?
C2 N1 Co1 128.2(5) . . ?
C6 N1 Co1 113.0(5) . . ?
C7 N2 C11 108.5(6) . . ?
C7 N2 Co1 116.3(5) . . ?
C11 N2 Co1 134.7(5) . . ?
O1 N3 C7 126.8(7) . . ?
O1 N3 C8 122.6(7) . . ?
C7 N3 C8 110.2(7) . . ?
N5 N4 Co1 126.9(5) . 2_766 ?
N5 N4 Co1 129.3(5) . . ?
Co1 N4 Co1 103.4(3) 2_766 . ?
N6 N5 N4 178.5(8) . . ?
N8 N7 Co1 125.5(6) . . ?
N9 N8 N7 177.5(9) . . ?
N1 C2 C3 119.0(7) . . ?
N1 C2 C1 119.8(7) . . ?
C3 C2 C1 121.2(7) . . ?
C4 C3 C2 122.3(8) . . ?
C5 C4 C3 117.6(8) . . ?
C4 C5 C6 118.7(8) . . ?
N1 C6 C5 123.6(7) . . ?
N1 C6 C7 112.0(7) . . ?
C5 C6 C7 124.3(7) . . ?
N2 C7 N3 114.9(7) . . ?
N2 C7 C6 120.5(7) . . ?
N3 C7 C6 124.5(8) . . ?
N3 C8 C10 107.8(8) . . ?
N3 C8 C9 105.8(8) . . ?
C10 C8 C9 109.6(9) . . ?
N3 C8 C11 101.1(6) . . ?
C10 C8 C11 115.9(8) . . ?
C9 C8 C11 115.5(7) . . ?
C12 C11 N2 106.8(8) . . ?
C12 C11 C13 112.6(11) . . ?
N2 C11 C13 106.1(7) . . ?
C12 C11 C8 113.3(7) . . ?
N2 C11 C8 105.0(6) . . ?
C13 C11 C8 112.3(8) . . ?
O2 C14 C15 130(3) . . ?

loop_
_geom_bond_atom_site_label_1
_geom_bond_atom_site_label_2
_geom_bond_distance
_geom_bond_site_symmetry_2
_geom_bond_publ_flag
Co1 N7 2.029(8) . ?
Co1 N4 2.049(8) 2_766 ?
Co1 N2 2.062(7) . ?
Co1 N4 2.209(8) . ?
Co1 N1 2.235(8) . ?
N1 C2 1.375(9) . ?
N1 C6 1.377(10) . ?
N2 C7 1.316(10) . ?
N2 C11 1.538(9) . ?
N3 O1 1.313(10) . ?
N3 C7 1.381(10) . ?
N3 C8 1.523(11) . ?
N4 N5 1.231(8) . ?
N4 Co1 2.049(8) 2_766 ?
N5 N6 1.138(9) . ?
N7 N8 1.204(10) . ?
N8 N9 1.179(11) . ?
C1 C2 1.497(11) . ?
C2 C3 1.422(11) . ?
C3 C4 1.411(13) . ?
C4 C5 1.394(12) . ?
C5 C6 1.411(11) . ?
C6 C7 1.503(11) . ?
C8 C10 1.538(14) . ?
C8 C9 1.570(12) . ?
C8 C11 1.580(12) . ?
C11 C12 1.518(15) . ?
C11 C13 1.552(13) . ?
C14 O2 1.20(3) . ?
C14 C15 1.26(2) . ?

loop_
_geom_torsion_atom_site_label_1
_geom_torsion_atom_site_label_2
_geom_torsion_atom_site_label_3
_geom_torsion_atom_site_label_4
_geom_torsion
_geom_torsion_site_symmetry_1
_geom_torsion_site_symmetry_2
_geom_torsion_site_symmetry_3
_geom_torsion_site_symmetry_4
_geom_torsion_publ_flag
N7 Co1 N1 C2 55.7(6) . . . . ?
N4 Co1 N1 C2 -69.0(6) 2_766 . . . ?
N2 Co1 N1 C2 176.7(6) . . . . ?
N4 Co1 N1 C2 -84.6(17) . . . . ?
N7 Co1 N1 C6 -119.4(5) . . . . ?
N4 Co1 N1 C6 116.0(5) 2_766 . . . ?
N2 Co1 N1 C6 1.7(4) . . . . ?
N4 Co1 N1 C6 100.4(15) . . . . ?
N7 Co1 N2 C7 88.2(6) . . . . ?
N4 Co1 N2 C7 -87.6(5) 2_766 . . . ?
N4 Co1 N2 C7 -168.8(5) . . . . ?
N1 Co1 N2 C7 2.8(5) . . . . ?
N7 Co1 N2 C11 -101.3(7) . . . . ?
N4 Co1 N2 C11 82.9(7) 2_766 . . . ?
N4 Co1 N2 C11 1.7(7) . . . . ?
N1 Co1 N2 C11 173.3(7) . . . . ?
N7 Co1 N4 N5 49.1(7) . . . . ?
N4 Co1 N4 N5 173.4(8) 2_766 . . . ?
N2 Co1 N4 N5 -73.9(7) . . . . ?
N1 Co1 N4 N5 -170.7(12) . . . . ?
N7 Co1 N4 Co1 -124.2(3) . . . 2_766 ?
N4 Co1 N4 Co1 0.0 2_766 . . 2_766 ?
N2 Co1 N4 Co1 112.8(3) . . . 2_766 ?
N1 Co1 N4 Co1 16.0(17) . . . 2_766 ?
Co1 N4 N5 N6 -137(29) 2_766 . . . ?
Co1 N4 N5 N6 51(29) . . . . ?
N4 Co1 N7 N8 -65.2(8) 2_766 . . . ?
N2 Co1 N7 N8 119.5(7) . . . . ?
N4 Co1 N7 N8 11.2(7) . . . . ?
N1 Co1 N7 N8 -163.5(7) . . . . ?
Co1 N7 N8 N9 131(24) . . . . ?
C6 N1 C2 C3 -0.1(10) . . . . ?
Co1 N1 C2 C3 -174.9(5) . . . . ?
C6 N1 C2 C1 179.9(7) . . . . ?
Co1 N1 C2 C1 5.1(10) . . . . ?
N1 C2 C3 C4 1.7(12) . . . . ?
C1 C2 C3 C4 -178.2(8) . . . . ?
C2 C3 C4 C5 -2.2(13) . . . . ?
C3 C4 C5 C6 1.0(13) . . . . ?
C2 N1 C6 C5 -1.1(10) . . . . ?
Co1 N1 C6 C5 174.5(6) . . . . ?
C2 N1 C6 C7 179.3(6) . . . . ?
Co1 N1 C6 C7 -5.2(7) . . . . ?
C4 C5 C6 N1 0.6(12) . . . . ?
C4 C5 C6 C7 -179.8(7) . . . . ?
C11 N2 C7 N3 3.7(9) . . . . ?
Co1 N2 C7 N3 176.6(5) . . . . ?
C11 N2 C7 C6 -179.8(6) . . . . ?
Co1 N2 C7 C6 -6.9(9) . . . . ?
O1 N3 C7 N2 -174.2(9) . . . . ?
C8 N3 C7 N2 -0.8(10) . . . . ?
O1 N3 C7 C6 9.5(14) . . . . ?
C8 N3 C7 C6 -177.1(7) . . . . ?
N1 C6 C7 N2 8.2(10) . . . . ?
C5 C6 C7 N2 -171.5(7) . . . . ?
N1 C6 C7 N3 -175.7(7) . . . . ?
C5 C6 C7 N3 4.6(12) . . . . ?
O1 N3 C8 C10 49.3(13) . . . . ?
C7 N3 C8 C10 -124.4(9) . . . . ?
O1 N3 C8 C9 -67.9(12) . . . . ?
C7 N3 C8 C9 118.4(8) . . . . ?
O1 N3 C8 C11 171.4(9) . . . . ?
C7 N3 C8 C11 -2.4(9) . . . . ?
C7 N2 C11 C12 -125.5(8) . . . . ?
Co1 N2 C11 C12 63.4(9) . . . . ?
C7 N2 C11 C13 114.1(9) . . . . ?
Co1 N2 C11 C13 -56.9(10) . . . . ?
C7 N2 C11 C8 -4.9(8) . . . . ?
Co1 N2 C11 C8 -176.0(4) . . . . ?
N3 C8 C11 C12 120.3(9) . . . . ?
C10 C8 C11 C12 -123.5(10) . . . . ?
C9 C8 C11 C12 6.6(12) . . . . ?
N3 C8 C11 N2 4.2(8) . . . . ?
C10 C8 C11 N2 120.3(8) . . . . ?
C9 C8 C11 N2 -109.5(9) . . . . ?
N3 C8 C11 C13 -110.6(9) . . . . ?
C10 C8 C11 C13 5.5(12) . . . . ?
C9 C8 C11 C13 135.7(10) . . . . ?
